data_7720459
loop_
_publ_author_name
'Tisdale, Hunter B.'
'Zur Loye, Hans-Conrad'

_publ_section_title
;
 Flux crystal growth of potassium lanthanide double vanadates with
 lanthanide-dependent coordination number variance.
;
_journal_issue 4
_journal_name_full 'Dalton transactions (Cambridge, England : 2003)'
_journal_page_first 1901
_journal_page_last 1906
_journal_paper_doi 10.1039/d5dt02027a
_journal_volume 55
_journal_year 2026
_chemical_formula_moiety 'K3 O8 Sm V2'
_chemical_formula_sum 'K3 O8 Sm V2'
_chemical_formula_weight 497.53
_space_group_crystal_system monoclinic
_space_group_IT_number 11
_space_group_name_Hall '-P 2yb'
_space_group_name_H-M_alt 'P 1 21/m 1'
_atom_sites_solution_primary dual
_audit_creation_date 2025-03-17
_audit_creation_method
;
Olex2 1.5
(compiled 2025.03.06 svn.red2d20d0 for OlexSys, GUI svn.r7188)
;
_audit_update_record
;
2025-08-15 deposited with the CCDC.	2025-12-29 downloaded from the CCDC.
;
_cell_angle_alpha 90
_cell_angle_beta 90.8090(10)
_cell_angle_gamma 90
_cell_formula_units_Z 2
_cell_length_a 7.5342(2)
_cell_length_b 5.9090(2)
_cell_length_c 9.8642(3)
_cell_measurement_reflns_used 9058
_cell_measurement_temperature 299.01
_cell_measurement_theta_max 36.31
_cell_measurement_theta_min 3.38
_cell_volume 439.11(2)
_computing_cell_refinement 'SAINT V8.40B (?, 2016)'
_computing_data_reduction 'SAINT V8.40B (?, 2016)'
_computing_molecular_graphics 'Olex2 1.5 (Dolomanov et al., 2009)'
_computing_publication_material 'Olex2 1.5 (Dolomanov et al., 2009)'
_computing_structure_refinement 'SHELXL 2018/3 (Sheldrick, 2015)'
_computing_structure_solution 'SHELXT 2018/2 (Sheldrick, 2018)'
_diffrn_ambient_temperature 299.01
_diffrn_measured_fraction_theta_full 0.967
_diffrn_measured_fraction_theta_max 0.987
_diffrn_measurement_device_type 'Bruker APEX-II CCD'
_diffrn_measurement_method '\f and \w scans'
_diffrn_radiation_type MoK\a
_diffrn_radiation_wavelength 0.71073
_diffrn_reflns_av_R_equivalents 0.0280
_diffrn_reflns_av_unetI/netI 0.0090
_diffrn_reflns_Laue_measured_fraction_full 0.967
_diffrn_reflns_Laue_measured_fraction_max 0.987
_diffrn_reflns_limit_h_max 12
_diffrn_reflns_limit_h_min -11
_diffrn_reflns_limit_k_max 9
_diffrn_reflns_limit_k_min -9
_diffrn_reflns_limit_l_max 16
_diffrn_reflns_limit_l_min -16
_diffrn_reflns_number 59529
_diffrn_reflns_point_group_measured_fraction_full 0.967
_diffrn_reflns_point_group_measured_fraction_max 0.987
_diffrn_reflns_theta_full 25.242
_diffrn_reflns_theta_max 36.307
_diffrn_reflns_theta_min 3.380
_diffrn_source_current 1.4
_diffrn_source_power 0.07
_diffrn_source_voltage 50.0
_diffrn_standards_number 0
_exptl_absorpt_coefficient_mu 10.116
_exptl_absorpt_correction_T_max 0.1661
_exptl_absorpt_correction_T_min 0.1023
_exptl_absorpt_correction_type none
_exptl_absorpt_process_details
;
SADABS-2016/2 (Bruker,2016) was used for absorption correction.
wR2(int) was 0.0754 before and 0.0446 after correction.
The Ratio of minimum to maximum transmission is 0.6159.
The \l/2 correction factor is Not present.
;
_exptl_crystal_colour 'clear yellow'
_exptl_crystal_colour_lustre clear
_exptl_crystal_colour_primary yellow
_exptl_crystal_density_diffrn 3.763
_exptl_crystal_description prism
_exptl_crystal_F_000 458
_exptl_crystal_size_max 0.1
_exptl_crystal_size_mid 0.1
_exptl_crystal_size_min 0.1
_refine_diff_density_max 1.049
_refine_diff_density_min -1.128
_refine_diff_density_rms 0.150
_refine_ls_extinction_coef 0.229(3)
_refine_ls_extinction_expression Fc^*^=kFc[1+0.001xFc^2^\l^3^/sin(2\q)]^-1/4^
_refine_ls_extinction_method 'SHELXL-2018/3 (Sheldrick 2018)'
_refine_ls_goodness_of_fit_ref 1.406
_refine_ls_hydrogen_treatment undef
_refine_ls_matrix_type full
_refine_ls_number_parameters 80
_refine_ls_number_reflns 2260
_refine_ls_number_restraints 0
_refine_ls_restrained_S_all 1.406
_refine_ls_R_factor_all 0.0133
_refine_ls_R_factor_gt 0.0133
_refine_ls_shift/su_max 0.001
_refine_ls_shift/su_mean 0.000
_refine_ls_structure_factor_coef Fsqd
_refine_ls_weighting_details 'w=1/[\s^2^(Fo^2^)+(0.0112P)^2^+0.3622P] where P=(Fo^2^+2Fc^2^)/3'
_refine_ls_weighting_scheme calc
_refine_ls_wR_factor_gt 0.0348
_refine_ls_wR_factor_ref 0.0348
_reflns_Friedel_coverage 0.000
_reflns_number_gt 2260
_reflns_number_total 2260
_reflns_threshold_expression 'I > 2\s(I)'
_cod_data_source_file d5dt02027a2.cif
_cod_data_source_block hbt_k3smv2o8
_cod_database_code 7720459
_shelx_shelxl_version_number 2018/3
_shelx_space_group_comment
;
The symmetry employed for this shelxl refinement is uniquely defined
by the following loop, which should always be used as a source of
symmetry information in preference to the above space-group names.
They are only intended as comments.
;
_shelx_estimated_absorpt_t_max 0.431
_shelx_estimated_absorpt_t_min 0.431
_olex2_refinement_description
;
;
_olex2_submission_special_instructions 'No special instructions were received'

loop_
_space_group_symop_operation_xyz
'x, y, z'
'-x, y+1/2, -z'
'-x, -y, -z'
'x, -y-1/2, z'

loop_
_atom_site_label
_atom_site_type_symbol
_atom_site_fract_x
_atom_site_fract_y
_atom_site_fract_z
_atom_site_U_iso_or_equiv
_atom_site_adp_type
_atom_site_occupancy
_atom_site_site_symmetry_order
_atom_site_calc_flag
_atom_site_refinement_flags_posn
_atom_site_refinement_flags_adp
_atom_site_refinement_flags_occupancy
_atom_site_disorder_assembly
_atom_site_disorder_group
Sm01 Sm 0.50803(2) 0.250000 0.29006(2) 0.01021(4) Uani 1 2 d S T P . .
V002 V 0.69036(4) 0.750000 0.42428(3) 0.00943(5) Uani 1 2 d S T P . .
V003 V 0.26192(4) -0.250000 0.08889(3) 0.00899(5) Uani 1 2 d S T P . .
K004 K -0.30972(6) -0.250000 0.07972(4) 0.01599(7) Uani 1 2 d S T P . .
K005 K 0.13532(6) 0.750000 0.41407(6) 0.02254(9) Uani 1 2 d S T P . .
K006 K 0.99662(6) 0.750000 0.80695(5) 0.01908(8) Uani 1 2 d S T P . .
O007 O 0.7913(2) 0.750000 0.58003(15) 0.0176(3) Uani 1 2 d S T P . .
O008 O 0.74455(15) 0.51160(19) 0.33363(11) 0.01701(18) Uani 1 1 d . . . . .
O009 O 0.3306(2) -0.250000 -0.07643(15) 0.0170(3) Uani 1 2 d S T P . .
O00A O 0.34069(18) -0.0110(2) 0.17003(12) 0.0208(2) Uani 1 1 d . . . . .
O00B O 0.0404(2) -0.250000 0.0947(2) 0.0249(3) Uani 1 2 d S T P . .
O00C O 0.4719(2) 0.750000 0.46120(18) 0.0243(4) Uani 1 2 d S T P . .

loop_
_atom_site_aniso_label
_atom_site_aniso_U_11
_atom_site_aniso_U_22
_atom_site_aniso_U_33
_atom_site_aniso_U_23
_atom_site_aniso_U_13
_atom_site_aniso_U_12
Sm01 0.01133(5) 0.01104(5) 0.00825(5) 0.000 -0.00053(3) 0.000
V002 0.01034(11) 0.01044(11) 0.00750(10) 0.000 -0.00018(8) 0.000
V003 0.00995(11) 0.00940(11) 0.00763(10) 0.000 0.00015(8) 0.000
K004 0.01598(16) 0.01765(17) 0.01436(15) 0.000 0.00079(12) 0.000
K005 0.01608(17) 0.0267(2) 0.0248(2) 0.000 -0.00060(15) 0.000
K006 0.01596(16) 0.0275(2) 0.01376(15) 0.000 -0.00236(12) 0.000
O007 0.0206(6) 0.0212(7) 0.0107(5) 0.000 -0.0048(5) 0.000
O008 0.0209(4) 0.0140(4) 0.0163(4) -0.0046(3) 0.0050(3) -0.0026(3)
O009 0.0199(6) 0.0222(7) 0.0089(5) 0.000 0.0024(4) 0.000
O00A 0.0296(5) 0.0159(4) 0.0167(4) -0.0042(4) -0.0032(4) -0.0062(4)
O00B 0.0110(6) 0.0372(10) 0.0267(8) 0.000 0.0018(5) 0.000
O00C 0.0118(6) 0.0450(11) 0.0161(6) 0.000 0.0007(5) 0.000

loop_
_atom_type_symbol
_atom_type_description
_atom_type_scat_dispersion_real
_atom_type_scat_dispersion_imag
_atom_type_scat_source
K K 0.2009 0.2494 'International Tables Vol C Tables 4.2.6.8 and 6.1.1.4'
O O 0.0106 0.0060 'International Tables Vol C Tables 4.2.6.8 and 6.1.1.4'
Sm Sm -0.1638 3.4418 'International Tables Vol C Tables 4.2.6.8 and 6.1.1.4'
V V 0.3005 0.5294 'International Tables Vol C Tables 4.2.6.8 and 6.1.1.4'

loop_
_geom_angle_atom_site_label_1
_geom_angle_atom_site_label_2
_geom_angle_atom_site_label_3
_geom_angle
_geom_angle_site_symmetry_1
_geom_angle_site_symmetry_3
_geom_angle_publ_flag
V002 Sm01 V002 81.571(6) 3_666 . ?
V002 Sm01 V002 114.666(8) . 1_545 ?
V002 Sm01 V002 81.571(6) 3_666 1_545 ?
V002 Sm01 K004 130.062(5) 3_666 1_655 ?
V002 Sm01 K004 134.785(8) . 1_655 ?
V002 Sm01 K004 54.555(7) 1_545 1_655 ?
V002 Sm01 K006 132.906(9) 3_666 3_766 ?
V002 Sm01 K006 73.698(6) 1_545 3_766 ?
V002 Sm01 K006 73.698(6) . 3_766 ?
K006 Sm01 K004 61.091(7) 3_766 1_655 ?
O007 Sm01 V002 98.691(17) 3_666 . ?
O007 Sm01 V002 98.691(17) 3_666 1_545 ?
O007 Sm01 V002 32.02(3) 3_666 3_666 ?
O007 Sm01 K004 125.343(13) 3_666 1_655 ?
O007 Sm01 K006 164.92(3) 3_666 3_766 ?
O008 Sm01 V002 101.38(3) . 3_666 ?
O008 Sm01 V002 100.92(3) 4_565 . ?
O008 Sm01 V002 26.11(3) . . ?
O008 Sm01 V002 101.38(3) 4_565 3_666 ?
O008 Sm01 V002 26.11(3) 4_565 1_545 ?
O008 Sm01 V002 100.92(3) . 1_545 ?
O008 Sm01 K004 108.68(3) . 1_655 ?
O008 Sm01 K004 48.30(3) 4_565 1_655 ?
O008 Sm01 K006 47.59(3) . 3_766 ?
O008 Sm01 K006 47.59(3) 4_565 3_766 ?
O008 Sm01 O007 123.93(3) 4_565 3_666 ?
O008 Sm01 O007 123.93(3) . 3_666 ?
O008 Sm01 O008 80.46(6) 4_565 . ?
O008 Sm01 O009 77.12(4) 4_565 3_655 ?
O008 Sm01 O009 77.12(4) . 3_655 ?
O008 Sm01 O00C 77.61(4) 4_565 3_666 ?
O008 Sm01 O00C 77.61(4) . 3_666 ?
O009 Sm01 V002 97.37(2) 3_655 1_545 ?
O009 Sm01 V002 97.37(2) 3_655 . ?
O009 Sm01 V002 177.99(4) 3_655 3_666 ?
O009 Sm01 K004 49.805(5) 3_655 1_655 ?
O009 Sm01 K006 45.09(4) 3_655 3_766 ?
O009 Sm01 O007 149.99(5) 3_655 3_666 ?
O009 Sm01 O00C 146.70(5) 3_655 3_666 ?
O00A Sm01 V002 101.11(3) . 3_666 ?
O00A Sm01 V002 80.74(3) . 1_545 ?
O00A Sm01 V002 164.58(3) . . ?
O00A Sm01 V002 101.11(3) 4_565 3_666 ?
O00A Sm01 V002 80.74(3) 4_565 . ?
O00A Sm01 V002 164.58(3) 4_565 1_545 ?
O00A Sm01 K004 115.47(3) 4_565 1_655 ?
O00A Sm01 K004 53.89(3) . 1_655 ?
O00A Sm01 K006 113.28(3) 4_565 3_766 ?
O00A Sm01 K006 113.28(3) . 3_766 ?
O00A Sm01 O007 77.43(4) 4_565 3_666 ?
O00A Sm01 O007 77.43(4) . 3_666 ?
O00A Sm01 O008 157.45(4) . . ?
O00A Sm01 O008 157.45(4) 4_565 4_565 ?
O00A Sm01 O008 93.47(4) 4_565 . ?
O00A Sm01 O008 93.47(4) . 4_565 ?
O00A Sm01 O009 80.37(4) . 3_655 ?
O00A Sm01 O009 80.36(4) 4_565 3_655 ?
O00A Sm01 O00A 83.85(6) . 4_565 ?
O00A Sm01 O00C 122.54(4) . 3_666 ?
O00A Sm01 O00C 122.55(4) 4_565 3_666 ?
O00C Sm01 V002 66.727(16) 3_666 1_545 ?
O00C Sm01 V002 66.727(16) 3_666 . ?
O00C Sm01 V002 31.30(4) 3_666 3_666 ?
O00C Sm01 K004 121.190(18) 3_666 1_655 ?
O00C Sm01 K006 101.61(4) 3_666 3_766 ?
O00C Sm01 O007 63.31(5) 3_666 3_666 ?
Sm01 V002 Sm01 98.430(6) 3_666 1_565 ?
Sm01 V002 Sm01 114.666(8) . 1_565 ?
Sm01 V002 Sm01 98.429(6) 3_666 . ?
Sm01 V002 K004 152.224(12) 3_666 1_665 ?
Sm01 V002 K005 67.311(7) . 3_666 ?
Sm01 V002 K005 77.431(10) 3_666 3_666 ?
Sm01 V002 K005 67.311(7) 1_565 3_676 ?
Sm01 V002 K005 77.431(10) 3_666 3_676 ?
Sm01 V002 K005 175.742(12) 1_565 3_666 ?
Sm01 V002 K005 175.742(12) . 3_676 ?
Sm01 V002 K005 120.295(13) 3_666 1_655 ?
K004 V002 Sm01 68.175(6) 1_665 . ?
K004 V002 Sm01 68.174(6) 1_665 1_565 ?
K004 V002 K005 115.990(10) 1_665 3_666 ?
K004 V002 K005 115.990(10) 1_665 3_676 ?
K005 V002 Sm01 111.998(7) 1_655 . ?
K005 V002 Sm01 111.998(7) 1_655 1_565 ?
K005 V002 K004 87.481(14) 1_655 1_665 ?
K005 V002 K005 69.793(11) 1_655 3_666 ?
K005 V002 K005 69.793(11) 1_655 3_676 ?
K005 V002 K005 110.453(16) 3_676 3_666 ?
O007 V002 Sm01 54.25(6) . 3_666 ?
O007 V002 Sm01 120.480(14) . 1_565 ?
O007 V002 Sm01 120.480(14) . . ?
O007 V002 K004 153.52(6) . 1_665 ?
O007 V002 K005 66.04(6) . 1_655 ?
O007 V002 K005 56.289(12) . 3_666 ?
O007 V002 K005 56.289(13) . 3_676 ?
O007 V002 O008 111.24(5) . 4_575 ?
O007 V002 O008 111.24(5) . . ?
O008 V002 Sm01 124.98(4) 4_575 3_666 ?
O008 V002 Sm01 37.75(4) . . ?
O008 V002 Sm01 37.75(4) 4_575 1_565 ?
O008 V002 Sm01 125.99(4) . 1_565 ?
O008 V002 Sm01 125.99(4) 4_575 . ?
O008 V002 Sm01 124.98(4) . 3_666 ?
O008 V002 K004 58.47(4) 4_575 1_665 ?
O008 V002 K004 58.47(4) . 1_665 ?
O008 V002 K005 144.59(4) . 3_676 ?
O008 V002 K005 74.93(4) 4_575 1_655 ?
O008 V002 K005 74.93(4) . 1_655 ?
O008 V002 K005 58.00(4) . 3_666 ?
O008 V002 K005 58.00(4) 4_575 3_676 ?
O008 V002 K005 144.59(4) 4_575 3_666 ?
O008 V002 O008 109.90(8) 4_575 . ?
O00C V002 Sm01 72.79(3) . . ?
O00C V002 Sm01 48.99(6) . 3_666 ?
O00C V002 Sm01 72.80(3) . 1_565 ?
O00C V002 K004 103.23(6) . 1_665 ?
O00C V002 K005 104.77(3) . 3_666 ?
O00C V002 K005 169.28(6) . 1_655 ?
O00C V002 K005 104.77(3) . 3_676 ?
O00C V002 O007 103.24(9) . . ?
O00C V002 O008 110.53(5) . 4_575 ?
O00C V002 O008 110.53(5) . . ?
K004 V003 K004 82.759(10) 1_655 3_545 ?
K004 V003 K004 119.974(15) 3_545 3 ?
K004 V003 K004 82.759(10) 1_655 3 ?
K004 V003 K005 108.907(14) 1_655 1_545 ?
K004 V003 K006 60.167(9) 3 3_666 ?
K004 V003 K006 152.644(13) 3 3_656 ?
K004 V003 K006 60.167(9) 3_545 3_656 ?
K004 V003 K006 122.617(8) 1_655 3_666 ?
K004 V003 K006 152.644(13) 3_545 3_666 ?
K004 V003 K006 122.617(8) 1_655 3_656 ?
K004 V003 K006 123.567(14) 1_655 1_444 ?
K005 V003 K004 119.920(8) 1_545 3 ?
K005 V003 K004 119.920(8) 1_545 3_545 ?
K005 V003 K006 64.933(9) 1_545 3_656 ?
K005 V003 K006 64.933(9) 1_545 3_666 ?
K005 V003 K006 127.526(15) 1_545 1_444 ?
K006 V003 K004 70.510(9) 1_444 3 ?
K006 V003 K004 70.509(9) 1_444 3_545 ?
K006 V003 K006 85.486(10) 1_444 3_666 ?
K006 V003 K006 85.486(10) 1_444 3_656 ?
K006 V003 K006 106.281(14) 3_656 3_666 ?
O009 V003 K004 60.131(8) . 3_545 ?
O009 V003 K004 60.131(8) . 3 ?
O009 V003 K004 70.05(6) . 1_655 ?
O009 V003 K005 178.96(6) . 1_545 ?
O009 V003 K006 53.52(6) . 1_444 ?
O009 V003 K006 115.55(3) . 3_666 ?
O009 V003 K006 115.55(3) . 3_656 ?
O009 V003 O00A 109.53(5) . . ?
O009 V003 O00A 109.52(5) . 4 ?
O00A V003 K004 71.07(5) . 1_655 ?
O00A V003 K004 153.81(5) . 3_545 ?
O00A V003 K004 58.61(4) . 3 ?
O00A V003 K004 58.61(4) 4 3_545 ?
O00A V003 K004 71.07(5) 4 1_655 ?
O00A V003 K004 153.81(5) 4 3 ?
O00A V003 K005 69.96(4) 4 1_545 ?
O00A V003 K005 69.96(4) . 1_545 ?
O00A V003 K006 52.77(5) . 3_666 ?
O00A V003 K006 125.02(4) . 1_444 ?
O00A V003 K006 134.87(4) . 3_656 ?
O00A V003 K006 125.01(4) 4 1_444 ?
O00A V003 K006 52.78(5) 4 3_656 ?
O00A V003 K006 134.87(4) 4 3_666 ?
O00A V003 O00A 109.96(9) 4 . ?
O00B V003 K004 179.65(7) . 1_655 ?
O00B V003 K004 97.41(4) . 3_545 ?
O00B V003 K004 97.41(4) . 3 ?
O00B V003 K005 70.75(7) . 1_545 ?
O00B V003 K006 57.27(2) . 3_666 ?
O00B V003 K006 56.78(7) . 1_444 ?
O00B V003 K006 57.27(2) . 3_656 ?
O00B V003 O009 110.30(9) . . ?
O00B V003 O00A 108.76(6) . 4 ?
O00B V003 O00A 108.76(6) . . ?
V003 K004 V002 87.597(12) 1_455 1_445 ?
O008 K004 V002 30.41(2) 1_445 1_445 ?
O008 K004 V002 30.41(2) 4_465 1_445 ?
O008 K004 V003 96.01(3) 4_465 1_455 ?
O008 K004 V003 96.01(3) 1_445 1_455 ?
O008 K004 O008 58.18(4) 4_465 1_445 ?
O008 K004 O009 62.02(4) 4_465 3 ?
O008 K004 O009 120.12(4) 1_445 3 ?
O008 K004 O009 122.79(3) 4_465 1_455 ?
O008 K004 O009 122.79(3) 1_445 1_455 ?
O008 K004 O009 120.12(4) 4_465 3_545 ?
O008 K004 O009 62.02(4) 1_445 3_545 ?
O008 K004 O00A 175.60(3) 4_465 2_545 ?
O008 K004 O00A 175.60(3) 1_445 3 ?
O008 K004 O00A 69.12(3) 1_445 4_455 ?
O008 K004 O00A 69.12(3) 4_465 1_455 ?
O008 K004 O00A 94.73(3) 4_465 4_455 ?
O008 K004 O00A 94.73(3) 1_445 1_455 ?
O008 K004 O00A 118.84(3) 4_465 3 ?
O008 K004 O00A 118.84(3) 1_445 2_545 ?
O009 K004 V002 90.59(3) 3_545 1_445 ?
O009 K004 V002 90.59(3) 3 1_445 ?
O009 K004 V002 119.01(3) 1_455 1_445 ?
O009 K004 V003 86.98(3) 3 1_455 ?
O009 K004 V003 86.98(3) 3_545 1_455 ?
O009 K004 V003 31.42(3) 1_455 1_455 ?
O009 K004 O009 87.05(3) 3_545 1_455 ?
O009 K004 O009 173.78(7) 3_545 3 ?
O009 K004 O009 87.05(3) 3 1_455 ?
O009 K004 O00A 60.50(4) 3_545 4_455 ?
O009 K004 O00A 53.68(3) 1_455 1_455 ?
O009 K004 O00A 60.50(4) 3 1_455 ?
O009 K004 O00A 53.68(3) 1_455 4_455 ?
O009 K004 O00A 114.14(4) 3_545 1_455 ?
O009 K004 O00A 114.14(4) 3 4_455 ?
O00A K004 V002 147.63(2) 3 1_445 ?
O00A K004 V002 147.63(2) 2_545 1_445 ?
O00A K004 V002 72.76(2) 4_455 1_445 ?
O00A K004 V002 72.76(2) 1_455 1_445 ?
O00A K004 V003 31.42(2) 1_455 1_455 ?
O00A K004 V003 87.45(3) 2_545 1_455 ?
O00A K004 V003 31.42(2) 4_455 1_455 ?
O00A K004 V003 87.45(3) 3 1_455 ?
O00A K004 O009 61.34(3) 2_545 1_455 ?
O00A K004 O009 57.21(4) 3 3 ?
O00A K004 O009 121.05(4) 2_545 3 ?
O00A K004 O009 61.34(3) 3 1_455 ?
O00A K004 O009 57.21(4) 2_545 3_545 ?
O00A K004 O009 121.05(4) 3 3_545 ?
O00A K004 O00A 114.96(3) 3 4_455 ?
O00A K004 O00A 114.96(3) 2_545 1_455 ?
O00A K004 O00A 86.80(4) 3 1_455 ?
O00A K004 O00A 53.66(4) 4_455 1_455 ?
O00A K004 O00A 86.80(4) 2_545 4_455 ?
O00A K004 O00A 63.93(5) 2_545 3 ?
O00B K004 V002 87.60(5) . 1_445 ?
O00B K004 V003 175.19(5) . 1_455 ?
O00B K004 O008 79.81(5) . 4_465 ?
O00B K004 O008 79.81(5) . 1_445 ?
O00B K004 O009 153.39(5) . 1_455 ?
O00B K004 O009 93.07(3) . 3 ?
O00B K004 O009 93.07(3) . 3_545 ?
O00B K004 O00A 145.95(3) . 4_455 ?
O00B K004 O00A 145.95(3) . 1_455 ?
O00B K004 O00A 96.62(5) . 3 ?
O00B K004 O00A 96.62(5) . 2_545 ?
O007 K005 V002 100.55(3) 3_676 1_455 ?
O007 K005 V002 30.32(3) 1_455 1_455 ?
O007 K005 V002 100.55(3) 3_666 1_455 ?
O007 K005 O007 158.71(6) 3_676 3_666 ?
O007 K005 O007 98.36(3) 3_666 1_455 ?
O007 K005 O007 98.36(3) 3_676 1_455 ?
O007 K005 O008 125.37(4) 3_676 1_455 ?
O007 K005 O008 51.93(3) 1_455 4_475 ?
O007 K005 O008 115.41(4) 3_676 3_666 ?
O007 K005 O008 55.59(3) 3_666 3_666 ?
O007 K005 O008 55.59(3) 3_676 2_656 ?
O007 K005 O008 51.93(3) 1_455 1_455 ?
O007 K005 O008 125.37(4) 3_666 4_475 ?
O007 K005 O008 75.65(4) 3_666 1_455 ?
O007 K005 O008 115.41(4) 3_666 2_656 ?
O007 K005 O008 75.65(4) 3_676 4_475 ?
O007 K005 O00A 59.42(4) 3_666 4_565 ?
O007 K005 O00A 144.69(3) 1_455 1_565 ?
O007 K005 O00A 110.90(4) 3_676 4_565 ?
O007 K005 O00A 144.69(3) 1_455 4_565 ?
O007 K005 O00A 59.42(4) 3_676 1_565 ?
O007 K005 O00A 110.90(4) 3_666 1_565 ?
O007 K005 O00B 110.02(4) 1_455 1_565 ?
O007 K005 O00B 93.28(3) 3_666 1_565 ?
O007 K005 O00B 93.28(3) 3_676 1_565 ?
O008 K005 V002 105.08(3) 3_666 1_455 ?
O008 K005 V002 29.744(19) 1_455 1_455 ?
O008 K005 V002 105.08(3) 2_656 1_455 ?
O008 K005 V002 29.744(19) 4_475 1_455 ?
O008 K005 O007 79.00(3) 3_666 1_455 ?
O008 K005 O007 79.00(3) 2_656 1_455 ?
O008 K005 O008 49.75(4) 1_455 4_475 ?
O008 K005 O008 103.26(3) 2_656 4_475 ?
O008 K005 O008 130.92(2) 3_666 4_475 ?
O008 K005 O008 130.92(2) 2_656 1_455 ?
O008 K005 O008 103.26(3) 3_666 1_455 ?
O008 K005 O008 60.77(4) 2_656 3_666 ?
O008 K005 O00A 133.90(3) 2_656 4_565 ?
O008 K005 O00A 133.90(3) 3_666 1_565 ?
O008 K005 O00A 104.36(3) 3_666 4_565 ?
O008 K005 O00A 104.36(3) 2_656 1_565 ?
O008 K005 O00B 148.84(2) 2_656 1_565 ?
O008 K005 O00B 148.84(2) 3_666 1_565 ?
O00A K005 V002 121.02(3) 1_565 1_455 ?
O00A K005 V002 121.02(3) 4_565 1_455 ?
O00A K005 O008 93.94(3) 4_565 1_455 ?
O00A K005 O008 116.05(3) 4_565 4_475 ?
O00A K005 O008 93.94(3) 1_565 4_475 ?
O00A K005 O008 116.05(3) 1_565 1_455 ?
O00A K005 O00A 52.25(4) 4_565 1_565 ?
O00A K005 O00B 50.86(3) 1_565 1_565 ?
O00A K005 O00B 50.86(3) 4_565 1_565 ?
O00B K005 V002 79.70(3) 1_565 1_455 ?
O00B K005 O008 65.54(3) 1_565 4_475 ?
O00B K005 O008 65.54(3) 1_565 1_455 ?
O00C K005 V002 167.86(4) . 1_455 ?
O00C K005 O007 79.39(3) . 3_666 ?
O00C K005 O007 137.54(5) . 1_455 ?
O00C K005 O007 79.39(3) . 3_676 ?
O00C K005 O008 64.71(4) . 2_656 ?
O00C K005 O008 64.71(4) . 3_666 ?
O00C K005 O008 154.71(2) . 1_455 ?
O00C K005 O008 154.71(2) . 4_475 ?
O00C K005 O00A 69.56(4) . 1_565 ?
O00C K005 O00A 69.56(4) . 4_565 ?
O00C K005 O00B 112.44(5) . 1_565 ?
V003 K006 V003 94.514(10) 1_666 3_656 ?
V003 K006 K004 76.260(13) 1_666 1_666 ?
K004 K006 V003 56.016(8) 1_666 3_656 ?
O007 K006 V003 86.12(2) . 3_656 ?
O007 K006 V003 178.93(4) . 1_666 ?
O007 K006 K004 104.81(4) . 1_666 ?
O007 K006 O008 89.12(4) . 2_756 ?
O007 K006 O008 89.12(4) . 3_766 ?
O007 K006 O009 148.81(5) . 1_666 ?
O007 K006 O00A 65.47(4) . 3_666 ?
O007 K006 O00A 65.47(4) . 2_656 ?
O007 K006 O00B 151.72(5) . 1_666 ?
O007 K006 O00B 101.82(4) . 3_666 ?
O007 K006 O00B 101.82(4) . 3_656 ?
O008 K006 V003 93.92(2) 3_766 3_656 ?
O008 K006 V003 89.98(3) 3_766 1_666 ?
O008 K006 V003 158.85(3) 2_756 3_656 ?
O008 K006 V003 89.98(3) 2_756 1_666 ?
O008 K006 K004 144.83(2) 3_766 1_666 ?
O008 K006 K004 144.83(2) 2_756 1_666 ?
O008 K006 O008 65.38(5) 2_756 3_766 ?
O008 K006 O00A 154.53(4) 3_766 3_666 ?
O008 K006 O00A 110.16(3) 3_766 2_656 ?
O008 K006 O00A 154.53(4) 2_756 2_656 ?
O008 K006 O00A 110.16(3) 2_756 3_666 ?
O008 K006 O00B 136.53(4) 2_756 3_656 ?
O008 K006 O00B 136.53(4) 3_766 3_666 ?
O008 K006 O00B 72.79(4) 2_756 3_666 ?
O008 K006 O00B 72.79(4) 3_766 3_656 ?
O009 K006 V003 111.502(18) 1_666 3_656 ?
O009 K006 V003 30.12(3) 1_666 1_666 ?
O009 K006 K004 106.38(3) 1_666 1_666 ?
O009 K006 O008 64.99(3) 1_666 3_766 ?
O009 K006 O008 64.99(3) 1_666 2_756 ?
O009 K006 O00A 137.98(3) 1_666 3_666 ?
O009 K006 O00A 137.98(3) 1_666 2_656 ?
O009 K006 O00B 59.47(5) 1_666 1_666 ?
O009 K006 O00B 87.43(3) 1_666 3_656 ?
O009 K006 O00B 87.43(3) 1_666 3_666 ?
O00A K006 V003 115.40(3) 3_666 1_666 ?
O00A K006 V003 27.40(2) 2_656 3_656 ?
O00A K006 V003 86.51(3) 3_666 3_656 ?
O00A K006 V003 115.40(3) 2_656 1_666 ?
O00A K006 K004 51.85(3) 3_666 1_666 ?
O00A K006 K004 51.85(3) 2_656 1_666 ?
O00A K006 O00A 62.23(5) 2_656 3_666 ?
O00A K006 O00B 112.67(4) 3_666 3_656 ?
O00A K006 O00B 112.67(4) 2_656 3_666 ?
O00A K006 O00B 53.68(4) 2_656 3_656 ?
O00A K006 O00B 53.68(4) 3_666 3_666 ?
O00B K006 V003 29.35(3) 1_666 1_666 ?
O00B K006 V003 128.36(4) 3_666 3_656 ?
O00B K006 V003 78.46(4) 3_656 1_666 ?
O00B K006 V003 26.75(3) 3_656 3_656 ?
O00B K006 V003 78.46(4) 3_666 1_666 ?
O00B K006 V003 77.12(2) 1_666 3_656 ?
O00B K006 K004 72.80(3) 3_656 1_666 ?
O00B K006 K004 72.80(3) 3_666 1_666 ?
O00B K006 K004 46.91(4) 1_666 1_666 ?
O00B K006 O008 114.34(4) 1_666 2_756 ?
O00B K006 O008 114.34(4) 1_666 3_766 ?
O00B K006 O00A 90.62(4) 1_666 3_666 ?
O00B K006 O00A 90.62(4) 1_666 2_656 ?
O00B K006 O00B 142.13(7) 3_666 3_656 ?
O00B K006 O00B 72.57(4) 1_666 3_656 ?
O00B K006 O00B 72.57(4) 1_666 3_666 ?
Sm01 O007 K005 98.66(3) 3_666 3_676 ?
Sm01 O007 K005 177.37(6) 3_666 1_655 ?
Sm01 O007 K005 98.66(3) 3_666 3_666 ?
Sm01 O007 K006 94.69(5) 3_666 . ?
V002 O007 Sm01 93.73(7) . 3_666 ?
V002 O007 K005 83.64(6) . 1_655 ?
V002 O007 K005 95.57(3) . 3_666 ?
V002 O007 K005 95.57(3) . 3_676 ?
V002 O007 K006 171.57(10) . . ?
K005 O007 K005 81.64(3) 3_676 1_655 ?
K005 O007 K005 81.64(3) 3_666 1_655 ?
K005 O007 K005 158.71(6) 3_676 3_666 ?
K006 O007 K005 83.16(3) . 3_676 ?
K006 O007 K005 87.94(5) . 1_655 ?
K006 O007 K005 83.16(3) . 3_666 ?
Sm01 O008 K004 93.62(4) . 1_665 ?
Sm01 O008 K005 164.59(5) . 1_655 ?
Sm01 O008 K005 91.76(4) . 3_666 ?
Sm01 O008 K006 94.29(4) . 3_766 ?
V002 O008 Sm01 116.14(5) . . ?
V002 O008 K004 91.12(5) . 1_665 ?
V002 O008 K005 93.48(4) . 3_666 ?
V002 O008 K005 75.33(4) . 1_655 ?
V002 O008 K006 149.56(6) . 3_766 ?
K004 O008 K005 96.50(3) 1_665 1_655 ?
K004 O008 K005 170.55(4) 1_665 3_666 ?
K005 O008 K005 76.74(3) 3_666 1_655 ?
K006 O008 K004 86.13(3) 3_766 1_665 ?
K006 O008 K005 74.89(3) 3_766 1_655 ?
K006 O008 K005 85.72(3) 3_766 3_666 ?
Sm01 O009 K004 89.23(5) 3_655 1_655 ?
Sm01 O009 K004 91.01(3) 3_655 3 ?
Sm01 O009 K004 91.01(3) 3_655 3_545 ?
Sm01 O009 K006 95.88(5) 3_655 1_444 ?
V003 O009 Sm01 167.76(9) . 3_655 ?
V003 O009 K004 89.64(3) . 3 ?
V003 O009 K004 78.53(6) . 1_655 ?
V003 O009 K004 89.64(3) . 3_545 ?
V003 O009 K006 96.36(7) . 1_444 ?
K004 O009 K004 92.95(3) 3 1_655 ?
K004 O009 K004 173.79(7) 3_545 3 ?
K004 O009 K004 92.95(3) 3_545 1_655 ?
K006 O009 K004 86.97(3) 1_444 3 ?
K006 O009 K004 174.89(6) 1_444 1_655 ?
K006 O009 K004 86.97(3) 1_444 3_545 ?
Sm01 O00A K004 89.53(4) . 1_655 ?
Sm01 O00A K004 96.71(4) . 3 ?
Sm01 O00A K005 100.08(4) . 1_545 ?
Sm01 O00A K006 94.32(4) . 3_666 ?
V003 O00A Sm01 165.27(8) . . ?
V003 O00A K004 77.51(5) . 1_655 ?
V003 O00A K004 91.04(5) . 3 ?
V003 O00A K005 79.70(4) . 1_545 ?
V003 O00A K006 99.83(5) . 3_666 ?
K004 O00A K004 93.20(4) 3 1_655 ?
K004 O00A K005 115.58(4) 1_655 1_545 ?
K004 O00A K005 146.52(5) 3 1_545 ?
K004 O00A K006 74.49(3) 3 3_666 ?
K006 O00A K004 167.44(5) 3_666 1_655 ?
K006 O00A K005 75.53(3) 3_666 1_545 ?
V003 O00B K004 174.85(11) . . ?
V003 O00B K005 79.93(7) . 1_545 ?
V003 O00B K006 95.98(4) . 3_656 ?
V003 O00B K006 93.87(8) . 1_444 ?
V003 O00B K006 95.98(4) . 3_666 ?
K004 O00B K005 105.22(6) . 1_545 ?
K004 O00B K006 85.64(3) . 3_656 ?
K004 O00B K006 85.64(3) . 3_666 ?
K004 O00B K006 80.97(5) . 1_444 ?
K006 O00B K005 173.80(7) 1_444 1_545 ?
K006 O00B K005 73.48(4) 3_656 1_545 ?
K006 O00B K005 73.48(4) 3_666 1_545 ?
K006 O00B K006 142.13(7) 3_666 3_656 ?
K006 O00B K006 107.43(4) 1_444 3_666 ?
K006 O00B K006 107.43(4) 1_444 3_656 ?
Sm01 O00C K005 103.14(6) 3_666 . ?
V002 O00C Sm01 99.71(8) . 3_666 ?
V002 O00C K005 157.15(10) . . ?

loop_
_geom_bond_atom_site_label_1
_geom_bond_atom_site_label_2
_geom_bond_distance
_geom_bond_site_symmetry_2
_geom_bond_publ_flag
Sm01 V002 3.2082(3) 3_666 ?
Sm01 V002 3.50964(18) . ?
Sm01 V002 3.50966(18) 1_545 ?
Sm01 K004 3.8730(3) 1_655 ?
Sm01 K006 3.8659(5) 3_766 ?
Sm01 O007 2.6093(17) 3_666 ?
Sm01 O008 2.3933(11) 4_565 ?
Sm01 O008 2.3933(11) . ?
Sm01 O009 2.4476(15) 3_655 ?
Sm01 O00A 2.3081(11) 4_565 ?
Sm01 O00A 2.3081(11) . ?
Sm01 O00C 2.4561(18) 3_666 ?
V002 K004 3.3988(5) 1_665 ?
V002 K005 3.3554(6) 1_655 ?
V002 K005 3.5968(3) 3_676 ?
V002 K005 3.5968(3) 3_666 ?
V002 O007 1.7045(15) . ?
V002 O008 1.7208(11) . ?
V002 O008 1.7208(11) 4_575 ?
V002 O00C 1.6908(17) . ?
V003 K004 3.2299(5) 1_655 ?
V003 K004 3.4120(3) 3 ?
V003 K004 3.4120(3) 3_545 ?
V003 K005 3.3593(6) 1_545 ?
V003 K006 3.6926(3) 3_656 ?
V003 K006 3.4019(5) 1_444 ?
V003 K006 3.6926(3) 3_666 ?
V003 O009 1.7179(15) . ?
V003 O00A 1.7246(11) . ?
V003 O00A 1.7246(11) 4 ?
V003 O00B 1.6711(17) . ?
K004 O008 2.8976(12) 1_445 ?
K004 O008 2.8976(12) 4_465 ?
K004 O009 2.95885(14) 3_545 ?
K004 O009 3.0979(17) 1_455 ?
K004 O009 2.95885(14) 3 ?
K004 O00A 3.1291(14) 4_455 ?
K004 O00A 3.1291(14) 1_455 ?
K004 O00A 2.9130(13) 2_545 ?
K004 O00A 2.9130(13) 3 ?
K004 O00B 2.6396(17) . ?
K005 O007 3.0062(3) 3_676 ?
K005 O007 3.0853(18) 1_455 ?
K005 O007 3.0062(3) 3_666 ?
K005 O008 3.0559(13) 2_656 ?
K005 O008 3.3491(12) 4_475 ?
K005 O008 3.3491(12) 1_455 ?
K005 O008 3.0559(13) 3_666 ?
K005 O00A 3.2077(13) 4_565 ?
K005 O00A 3.2077(13) 1_565 ?
K005 O00B 3.221(2) 1_565 ?
K005 O00C 2.5715(17) . ?
K006 O007 2.7030(15) . ?
K006 O008 2.8621(12) 2_756 ?
K006 O008 2.8621(12) 3_766 ?
K006 O009 2.7522(17) 1_666 ?
K006 O00A 2.9841(14) 3_666 ?
K006 O00A 2.9841(14) 2_656 ?
K006 O00B 3.1235(7) 3_656 ?
K006 O00B 2.852(2) 1_666 ?
K006 O00B 3.1235(7) 3_666 ?

loop_
_geom_torsion_atom_site_label_1
_geom_torsion_atom_site_label_2
_geom_torsion_atom_site_label_3
_geom_torsion_atom_site_label_4
_geom_torsion
_geom_torsion_site_symmetry_1
_geom_torsion_site_symmetry_2
_geom_torsion_site_symmetry_3
_geom_torsion_site_symmetry_4
_geom_torsion_publ_flag
Sm01 V002 O007 Sm01 -77.64(4) . . . 3_666 ?
Sm01 V002 O007 Sm01 77.64(4) 1_565 . . 3_666 ?
Sm01 V002 O007 K005 102.36(4) . . . 1_655 ?
Sm01 V002 O007 K005 176.724(15) 1_565 . . 3_666 ?
Sm01 V002 O007 K005 21.45(7) . . . 3_666 ?
Sm01 V002 O007 K005 -99.09(4) 3_666 . . 3_676 ?
Sm01 V002 O007 K005 180.000(0) 3_666 . . 1_655 ?
Sm01 V002 O007 K005 -176.724(15) . . . 3_676 ?
Sm01 V002 O007 K005 -102.36(4) 1_565 . . 1_655 ?
Sm01 V002 O007 K005 -21.45(7) 1_565 . . 3_676 ?
Sm01 V002 O007 K005 99.09(4) 3_666 . . 3_666 ?
Sm01 V002 O008 Sm01 -84.52(6) 1_565 . . . ?
Sm01 V002 O008 Sm01 52.30(7) 3_666 . . . ?
Sm01 V002 O008 K004 146.89(2) 3_666 . . 1_665 ?
Sm01 V002 O008 K004 94.59(6) . . . 1_665 ?
Sm01 V002 O008 K004 10.07(5) 1_565 . . 1_665 ?
Sm01 V002 O008 K005 -116.69(3) 3_666 . . 1_655 ?
Sm01 V002 O008 K005 -178.197(15) 1_565 . . 3_666 ?
Sm01 V002 O008 K005 -93.68(6) . . . 3_666 ?
Sm01 V002 O008 K005 -168.99(6) . . . 1_655 ?
Sm01 V002 O008 K005 106.49(3) 1_565 . . 1_655 ?
Sm01 V002 O008 K005 -41.37(5) 3_666 . . 3_666 ?
Sm01 V002 O008 K006 94.33(12) 1_565 . . 3_766 ?
Sm01 V002 O008 K006 178.85(17) . . . 3_766 ?
Sm01 V002 O008 K006 -128.84(10) 3_666 . . 3_766 ?
Sm01 V002 O00C Sm01 118.206(16) . . . 3_666 ?
Sm01 V002 O00C Sm01 -118.206(16) 1_565 . . 3_666 ?
Sm01 V002 O00C K005 61.794(17) 1_565 . . . ?
Sm01 V002 O00C K005 -61.794(17) . . . . ?
Sm01 V002 O00C K005 180.000(1) 3_666 . . . ?
K004 V002 O007 Sm01 180.000(0) 1_665 . . 3_666 ?
K004 V002 O007 K005 -80.91(4) 1_665 . . 3_666 ?
K004 V002 O007 K005 80.91(4) 1_665 . . 3_676 ?
K004 V002 O007 K005 0.000(0) 1_665 . . 1_655 ?
K004 V002 O008 Sm01 -94.59(6) 1_665 . . . ?
K004 V002 O008 K005 171.74(5) 1_665 . . 3_666 ?
K004 V002 O008 K005 96.42(3) 1_665 . . 1_655 ?
K004 V002 O008 K006 84.27(11) 1_665 . . 3_766 ?
K004 V002 O00C Sm01 180.0 1_665 . . 3_666 ?
K004 V002 O00C K005 0.000(0) 1_665 . . . ?
K004 V003 O009 Sm01 -93.09(3) 3_545 . . 3_655 ?
K004 V003 O009 Sm01 0.000(0) 1_655 . . 3_655 ?
K004 V003 O009 Sm01 93.09(3) 3 . . 3_655 ?
K004 V003 O009 K004 -173.83(7) 3 . . 3_545 ?
K004 V003 O009 K004 93.09(3) 3 . . 1_655 ?
K004 V003 O009 K004 -93.09(3) 3_545 . . 1_655 ?
K004 V003 O009 K004 93.09(3) 1_655 . . 3_545 ?
K004 V003 O009 K004 173.83(7) 3_545 . . 3 ?
K004 V003 O009 K004 -93.09(3) 1_655 . . 3 ?
K004 V003 O009 K006 180.0 1_655 . . 1_444 ?
K004 V003 O009 K006 -86.91(3) 3 . . 1_444 ?
K004 V003 O009 K006 86.91(3) 3_545 . . 1_444 ?
K004 V003 O00A Sm01 -27.0(4) 3_545 . . . ?
K004 V003 O00A Sm01 -28.8(3) 1_655 . . . ?
K004 V003 O00A Sm01 -121.9(3) 3 . . . ?
K004 V003 O00A K004 94.90(9) 3_545 . . 3 ?
K004 V003 O00A K004 93.05(3) 1_655 . . 3 ?
K004 V003 O00A K004 1.85(10) 3_545 . . 1_655 ?
K004 V003 O00A K004 -93.05(3) 3 . . 1_655 ?
K004 V003 O00A K005 -117.48(8) 3_545 . . 1_545 ?
K004 V003 O00A K005 147.63(4) 3 . . 1_545 ?
K004 V003 O00A K005 -119.32(3) 1_655 . . 1_545 ?
K004 V003 O00A K006 167.49(5) 1_655 . . 3_666 ?
K004 V003 O00A K006 169.33(6) 3_545 . . 3_666 ?
K004 V003 O00A K006 74.44(4) 3 . . 3_666 ?
K004 V003 O00B K005 -119.167(11) 3 . . 1_545 ?
K004 V003 O00B K005 119.167(11) 3_545 . . 1_545 ?
K004 V003 O00B K006 168.83(4) 3 . . 3_656 ?
K004 V003 O00B K006 60.833(11) 3 . . 1_444 ?
K004 V003 O00B K006 -60.833(11) 3_545 . . 1_444 ?
K004 V003 O00B K006 -168.83(4) 3_545 . . 3_666 ?
K004 V003 O00B K006 -47.17(5) 3 . . 3_666 ?
K004 V003 O00B K006 47.17(5) 3_545 . . 3_656 ?
K005 V002 O007 Sm01 -99.09(4) 3_666 . . 3_666 ?
K005 V002 O007 Sm01 180.0 1_655 . . 3_666 ?
K005 V002 O007 Sm01 99.09(4) 3_676 . . 3_666 ?
K005 V002 O007 K005 80.91(4) 3_666 . . 1_655 ?
K005 V002 O007 K005 -161.83(8) 3_676 . . 3_666 ?
K005 V002 O007 K005 -80.91(4) 1_655 . . 3_666 ?
K005 V002 O007 K005 161.83(8) 3_666 . . 3_676 ?
K005 V002 O007 K005 80.91(4) 1_655 . . 3_676 ?
K005 V002 O007 K005 -80.91(4) 3_676 . . 1_655 ?
K005 V002 O008 Sm01 168.99(6) 1_655 . . . ?
K005 V002 O008 Sm01 93.68(6) 3_666 . . . ?
K005 V002 O008 Sm01 174.02(2) 3_676 . . . ?
K005 V002 O008 K004 -91.39(7) 3_676 . . 1_665 ?
K005 V002 O008 K004 -96.42(3) 1_655 . . 1_665 ?
K005 V002 O008 K004 -171.74(5) 3_666 . . 1_665 ?
K005 V002 O008 K005 75.31(3) 1_655 . . 3_666 ?
K005 V002 O008 K005 80.34(7) 3_676 . . 3_666 ?
K005 V002 O008 K005 5.03(7) 3_676 . . 1_655 ?
K005 V002 O008 K005 -75.31(3) 3_666 . . 1_655 ?
K005 V002 O008 K006 -12.16(11) 1_655 . . 3_766 ?
K005 V002 O008 K006 -87.47(12) 3_666 . . 3_766 ?
K005 V002 O008 K006 -7.13(17) 3_676 . . 3_766 ?
K005 V002 O00C Sm01 -58.157(17) 3_676 . . 3_666 ?
K005 V002 O00C Sm01 58.157(17) 3_666 . . 3_666 ?
K005 V002 O00C Sm01 0.000(1) 1_655 . . 3_666 ?
K005 V002 O00C K005 121.843(17) 3_676 . . . ?
K005 V002 O00C K005 180.000(0) 1_655 . . . ?
K005 V002 O00C K005 -121.843(17) 3_666 . . . ?
K005 V003 O00A Sm01 90.5(3) 1_545 . . . ?
K005 V003 O00A K004 -147.63(4) 1_545 . . 3 ?
K005 V003 O00A K004 119.32(3) 1_545 . . 1_655 ?
K005 V003 O00A K006 -73.19(3) 1_545 . . 3_666 ?
K005 V003 O00B K006 -72.00(4) 1_545 . . 3_656 ?
K005 V003 O00B K006 72.00(4) 1_545 . . 3_666 ?
K005 V003 O00B K006 180.0 1_545 . . 1_444 ?
K006 V003 O009 Sm01 117.52(3) 3_666 . . 3_655 ?
K006 V003 O009 Sm01 -117.52(3) 3_656 . . 3_655 ?
K006 V003 O009 Sm01 180.000(0) 1_444 . . 3_655 ?
K006 V003 O009 K004 -86.91(3) 1_444 . . 3_545 ?
K006 V003 O009 K004 24.43(6) 3_666 . . 3 ?
K006 V003 O009 K004 149.394(16) 3_656 . . 3 ?
K006 V003 O009 K004 -24.43(6) 3_656 . . 3_545 ?
K006 V003 O009 K004 -117.52(3) 3_656 . . 1_655 ?
K006 V003 O009 K004 86.91(3) 1_444 . . 3 ?
K006 V003 O009 K004 180.0 1_444 . . 1_655 ?
K006 V003 O009 K004 117.52(3) 3_666 . . 1_655 ?
K006 V003 O009 K004 -149.394(16) 3_666 . . 3_545 ?
K006 V003 O009 K006 62.48(3) 3_656 . . 1_444 ?
K006 V003 O009 K006 -62.48(3) 3_666 . . 1_444 ?
K006 V003 O00A Sm01 88.7(3) 3_656 . . . ?
K006 V003 O00A Sm01 -147.1(3) 1_444 . . . ?
K006 V003 O00A Sm01 163.7(3) 3_666 . . . ?
K006 V003 O00A K004 -149.39(3) 3_656 . . 3 ?
K006 V003 O00A K004 117.56(4) 3_656 . . 1_655 ?
K006 V003 O00A K004 -118.26(3) 1_444 . . 1_655 ?
K006 V003 O00A K004 -167.49(5) 3_666 . . 1_655 ?
K006 V003 O00A K004 -25.21(6) 1_444 . . 3 ?
K006 V003 O00A K004 -74.44(4) 3_666 . . 3 ?
K006 V003 O00A K005 73.19(3) 3_666 . . 1_545 ?
K006 V003 O00A K005 122.42(3) 1_444 . . 1_545 ?
K006 V003 O00A K005 -1.77(6) 3_656 . . 1_545 ?
K006 V003 O00A K006 49.23(6) 1_444 . . 3_666 ?
K006 V003 O00A K006 -74.95(6) 3_656 . . 3_666 ?
K006 V003 O00B K005 -72.00(4) 3_666 . . 1_545 ?
K006 V003 O00B K005 72.00(4) 3_656 . . 1_545 ?
K006 V003 O00B K005 180.0 1_444 . . 1_545 ?
K006 V003 O00B K006 -144.00(9) 3_666 . . 3_656 ?
K006 V003 O00B K006 144.00(9) 3_656 . . 3_666 ?
K006 V003 O00B K006 108.00(4) 1_444 . . 3_656 ?
K006 V003 O00B K006 -108.00(4) 3_656 . . 1_444 ?
K006 V003 O00B K006 108.00(4) 3_666 . . 1_444 ?
K006 V003 O00B K006 -108.00(4) 1_444 . . 3_666 ?
O007 V002 O008 Sm01 112.76(7) . . . . ?
O007 V002 O008 K004 -152.65(6) . . . 1_665 ?
O007 V002 O008 K005 -56.23(6) . . . 1_655 ?
O007 V002 O008 K005 19.09(7) . . . 3_666 ?
O007 V002 O008 K006 -68.38(13) . . . 3_766 ?
O007 V002 O00C Sm01 0.0 . . . 3_666 ?
O007 V002 O00C K005 180.000(0) . . . . ?
O008 V002 O007 Sm01 -118.56(5) . . . 3_666 ?
O008 V002 O007 Sm01 118.56(5) 4_575 . . 3_666 ?
O008 V002 O007 K005 -61.44(5) 4_575 . . 1_655 ?
O008 V002 O007 K005 -19.47(7) . . . 3_666 ?
O008 V002 O007 K005 61.44(5) . . . 1_655 ?
O008 V002 O007 K005 142.35(5) . . . 3_676 ?
O008 V002 O007 K005 19.47(7) 4_575 . . 3_676 ?
O008 V002 O007 K005 -142.36(5) 4_575 . . 3_666 ?
O008 V002 O008 Sm01 -123.59(5) 4_575 . . . ?
O008 V002 O008 K004 -29.00(8) 4_575 . . 1_665 ?
O008 V002 O008 K005 142.74(4) 4_575 . . 3_666 ?
O008 V002 O008 K005 67.42(6) 4_575 . . 1_655 ?
O008 V002 O008 K006 55.27(16) 4_575 . . 3_766 ?
O008 V002 O00C Sm01 119.05(5) . . . 3_666 ?
O008 V002 O00C Sm01 -119.05(5) 4_575 . . 3_666 ?
O008 V002 O00C K005 60.95(5) 4_575 . . . ?
O008 V002 O00C K005 -60.95(5) . . . . ?
O009 V003 O00A Sm01 -88.6(3) . . . . ?
O009 V003 O00A K004 -59.71(6) . . . 1_655 ?
O009 V003 O00A K004 33.34(7) . . . 3 ?
O009 V003 O00A K005 -179.04(5) . . . 1_545 ?
O009 V003 O00A K006 107.78(6) . . . 3_666 ?
O009 V003 O00B K005 180.0 . . . 1_545 ?
O009 V003 O00B K006 0.0 . . . 1_444 ?
O009 V003 O00B K006 108.00(4) . . . 3_656 ?
O009 V003 O00B K006 -108.00(4) . . . 3_666 ?
O00A V003 O009 Sm01 60.33(5) . . . 3_655 ?
O00A V003 O009 Sm01 -60.33(5) 4 . . 3_655 ?
O00A V003 O009 K004 -60.33(5) 4 . . 1_655 ?
O00A V003 O009 K004 32.75(7) 4 . . 3_545 ?
O00A V003 O009 K004 153.42(5) . . . 3_545 ?
O00A V003 O009 K004 -153.42(5) 4 . . 3 ?
O00A V003 O009 K004 60.33(5) . . . 1_655 ?
O00A V003 O009 K004 -32.75(7) . . . 3 ?
O00A V003 O009 K006 -119.67(5) . . . 1_444 ?
O00A V003 O009 K006 119.67(5) 4 . . 1_444 ?
O00A V003 O00A Sm01 31.8(3) 4 . . . ?
O00A V003 O00A K004 153.74(4) 4 . . 3 ?
O00A V003 O00A K004 60.69(7) 4 . . 1_655 ?
O00A V003 O00A K005 -58.63(7) 4 . . 1_545 ?
O00A V003 O00A K006 -131.82(5) 4 . . 3_666 ?
O00A V003 O00B K005 -59.87(5) . . . 1_545 ?
O00A V003 O00B K005 59.87(5) 4 . . 1_545 ?
O00A V003 O00B K006 -12.13(8) 4 . . 3_656 ?
O00A V003 O00B K006 120.13(5) . . . 1_444 ?
O00A V003 O00B K006 12.13(8) . . . 3_666 ?
O00A V003 O00B K006 131.87(5) 4 . . 3_666 ?
O00A V003 O00B K006 -131.87(5) . . . 3_656 ?
O00A V003 O00B K006 -120.13(5) 4 . . 1_444 ?
O00B V003 O009 Sm01 180.000(0) . . . 3_655 ?
O00B V003 O009 K004 86.91(3) . . . 3 ?
O00B V003 O009 K004 180.0 . . . 1_655 ?
O00B V003 O009 K004 -86.91(3) . . . 3_545 ?
O00B V003 O009 K006 0.0 . . . 1_444 ?
O00B V003 O00A Sm01 150.8(3) . . . . ?
O00B V003 O00A K004 179.68(6) . . . 1_655 ?
O00B V003 O00A K004 -87.27(7) . . . 3 ?
O00B V003 O00A K005 60.36(7) . . . 1_545 ?
O00B V003 O00A K006 -12.83(8) . . . 3_666 ?
O00C V002 O007 Sm01 0.0 . . . 3_666 ?
O00C V002 O007 K005 99.09(4) . . . 3_666 ?
O00C V002 O007 K005 -99.09(4) . . . 3_676 ?
O00C V002 O007 K005 180.0 . . . 1_655 ?
O00C V002 O008 Sm01 -1.32(9) . . . . ?
O00C V002 O008 K004 93.27(6) . . . 1_665 ?
O00C V002 O008 K005 -94.99(6) . . . 3_666 ?
O00C V002 O008 K005 -170.31(6) . . . 1_655 ?
O00C V002 O008 K006 177.54(11) . . . 3_766 ?
